data_4071419
loop_
_publ_author_name
'Pakkirisamy, Thilagar'
'Venkatasubbaiah, Krishnan'
'Kassel, W. Scott'
'Rheingold, Arnold L.'
'J\"akle, Frieder'

_publ_section_title
;
 Examination of the Pyridine Binding to the Bifunctional Lewis Acid
 B,B&#x2032;-Diphenyldiboradiferrocene
;
_journal_issue 13
_journal_name_full Organometallics
_journal_page_first 3056
_journal_paper_doi 10.1021/om8001608
_journal_volume 27
_journal_year 2008
_chemical_formula_moiety 'C46 H46 B2 Fe2 N4, 2(C H Cl3)'
_chemical_formula_sum 'C48 H48 B2 Cl6 Fe2 N4'
_chemical_formula_weight 1026.92
_chemical_name_systematic
; 
 ? 
;
_space_group_IT_number 2
_symmetry_cell_setting triclinic
_symmetry_space_group_name_Hall '-P 1'
_symmetry_space_group_name_H-M 'P -1'
_atom_sites_solution_hydrogens geom
_atom_sites_solution_primary direct
_atom_sites_solution_secondary difmap
_audit_creation_method SHELXL-97
_cell_angle_alpha 70.117(2)
_cell_angle_beta 78.568(3)
_cell_angle_gamma 84.032(3)
_cell_formula_units_Z 1
_cell_length_a 9.9484(4)
_cell_length_b 10.4634(4)
_cell_length_c 11.6449(4)
_cell_measurement_reflns_used 6350
_cell_measurement_temperature 100(2)
_cell_measurement_theta_max 67.62
_cell_measurement_theta_min 4.09
_cell_volume 1116.41(7)
_computing_cell_refinement SMART
_computing_data_collection 'SMART (Bruker, 2000)'
_computing_data_reduction 'SAINT-Plus (Bruker, 2000)'
_computing_molecular_graphics 'SHELXTL (Bruker, 2000)'
_computing_publication_material SHELXTL
_computing_structure_refinement 'SHELXL-97 (Sheldrick, 1997)'
_computing_structure_solution 'SHELXS-97 (Sheldrick, 1997)'
_diffrn_ambient_temperature 100(2)
_diffrn_measured_fraction_theta_full 0.902
_diffrn_measured_fraction_theta_max 0.902
_diffrn_measurement_device_type 'Bruker SMART CCD area-detector'
_diffrn_measurement_method '\f and \w'
_diffrn_radiation_monochromator graphite
_diffrn_radiation_source 'fine-focus sealed tube'
_diffrn_radiation_type CuK\a
_diffrn_radiation_wavelength 1.54178
_diffrn_reflns_av_R_equivalents 0.0275
_diffrn_reflns_av_sigmaI/netI 0.0307
_diffrn_reflns_limit_h_max 11
_diffrn_reflns_limit_h_min -8
_diffrn_reflns_limit_k_max 12
_diffrn_reflns_limit_k_min -12
_diffrn_reflns_limit_l_max 13
_diffrn_reflns_limit_l_min -13
_diffrn_reflns_number 10152
_diffrn_reflns_theta_full 67.82
_diffrn_reflns_theta_max 67.82
_diffrn_reflns_theta_min 4.10
_exptl_absorpt_coefficient_mu 8.828
_exptl_absorpt_correction_T_max 0.347
_exptl_absorpt_correction_T_min 0.186
_exptl_absorpt_correction_type multi-scan
_exptl_absorpt_process_details '(SADABS; Blessing, 1995)'
_exptl_crystal_colour orange
_exptl_crystal_density_diffrn 1.527
_exptl_crystal_density_method 'not measured'
_exptl_crystal_description needle
_exptl_crystal_F_000 528
_exptl_crystal_size_max 0.25
_exptl_crystal_size_mid 0.18
_exptl_crystal_size_min 0.12
_refine_diff_density_max 0.744
_refine_diff_density_min -0.383
_refine_diff_density_rms 0.094
_refine_ls_extinction_method none
_refine_ls_goodness_of_fit_ref 1.078
_refine_ls_hydrogen_treatment constr
_refine_ls_matrix_type full
_refine_ls_number_parameters 282
_refine_ls_number_reflns 3656
_refine_ls_number_restraints 0
_refine_ls_restrained_S_all 1.078
_refine_ls_R_factor_all 0.0459
_refine_ls_R_factor_gt 0.0417
_refine_ls_shift/su_max 0.001
_refine_ls_shift/su_mean 0.000
_refine_ls_structure_factor_coef Fsqd
_refine_ls_weighting_details 'calc w=1/[\s^2^(Fo^2^)+(0.0839P)^2^+0.3277P] where P=(Fo^2^+2Fc^2^)/3'
_refine_ls_weighting_scheme calc
_refine_ls_wR_factor_gt 0.1141
_refine_ls_wR_factor_ref 0.1181
_reflns_number_gt 3359
_reflns_number_total 3656
_reflns_threshold_expression >2sigma(I)
_cod_data_source_file om8001608-file001.cif
_cod_data_source_block 5c_trans
_cod_depositor_comments
;
The following automatic conversions were performed:

'_symmetry_cell_setting' value 'Triclinic' changed to 'triclinic'
according to /home/saulius/struct/CIF-dictionaries/cif_core.dic
dictionary named 'cif_core.dic' version 2.4.1 from 2010-06-29.

Automatic conversion script
Id: cif_fix_values 1715 2011-07-08 13:25:40Z adriana 
;
_cod_original_sg_symbol_H-M P-1
_cod_database_code 4071419

loop_
_symmetry_equiv_pos_as_xyz
'x, y, z'
'-x, -y, -z'

loop_
_atom_site_label
_atom_site_type_symbol
_atom_site_fract_x
_atom_site_fract_y
_atom_site_fract_z
_atom_site_U_iso_or_equiv
_atom_site_adp_type
_atom_site_occupancy
_atom_site_symmetry_multiplicity
_atom_site_calc_flag
_atom_site_refinement_flags
B1 B 0.3502(3) 0.5735(3) 1.0354(3) 0.0189(6) Uani 1 1 d .
C1 C 0.3759(3) 0.4584(3) 0.9684(2) 0.0181(5) Uani 1 1 d .
C2 C 0.5057(3) 0.3933(3) 0.9388(2) 0.0188(6) Uani 1 1 d .
C3 C 0.4840(3) 0.3044(3) 0.8736(2) 0.0211(6) Uani 1 1 d .
H3 H 0.5564 0.2450 0.8419 0.025 Uiso 1 1 calc R
C4 C 0.3435(3) 0.3137(3) 0.8622(2) 0.0227(6) Uani 1 1 d .
H4 H 0.3003 0.2651 0.8191 0.027 Uiso 1 1 calc R
C5 C 0.2759(3) 0.4082(3) 0.9219(2) 0.0216(6) Uani 1 1 d .
H5 H 0.1761 0.4358 0.9289 0.026 Uiso 1 1 calc R
C6 C 0.2310(3) 0.1860(3) 1.2134(3) 0.0258(6) Uani 1 1 d .
H6 H 0.1586 0.2445 1.2464 0.031 Uiso 1 1 calc R
C7 C 0.3691(3) 0.1686(3) 1.2311(2) 0.0246(6) Uani 1 1 d .
H7 H 0.4110 0.2126 1.2788 0.030 Uiso 1 1 calc R
C8 C 0.4386(3) 0.0786(3) 1.1688(3) 0.0244(6) Uani 1 1 d .
H8 H 0.5375 0.0480 1.1656 0.029 Uiso 1 1 calc R
C9 C 0.3434(3) 0.0417(3) 1.1096(3) 0.0264(6) Uani 1 1 d .
H9 H 0.3633 -0.0206 1.0590 0.032 Uiso 1 1 calc R
C10 C 0.2132(3) 0.1083(3) 1.1374(3) 0.0265(6) Uani 1 1 d .
H10 H 0.1262 0.1010 1.1098 0.032 Uiso 1 1 calc R
C11 C 0.2230(3) 0.8117(3) 0.9796(2) 0.0217(6) Uani 1 1 d .
H11 H 0.2133 0.8007 1.0652 0.026 Uiso 1 1 calc R
C12 C 0.1710(3) 0.9292(3) 0.9036(3) 0.0236(6) Uani 1 1 d .
H12 H 0.1274 0.9972 0.9370 0.028 Uiso 1 1 calc R
C13 C 0.1818(3) 0.9500(3) 0.7767(3) 0.0230(6) Uani 1 1 d .
C14 C 0.2529(3) 0.8446(3) 0.7348(3) 0.0247(6) Uani 1 1 d .
H14 H 0.2659 0.8530 0.6495 0.030 Uiso 1 1 calc R
C15 C 0.3024(3) 0.7311(3) 0.8174(3) 0.0235(6) Uani 1 1 d .
H15 H 0.3502 0.6627 0.7867 0.028 Uiso 1 1 calc R
C16 C 0.0521(3) 1.1698(3) 0.7385(3) 0.0266(6) Uani 1 1 d .
H16A H -0.0365 1.1357 0.7879 0.040 Uiso 1 1 calc R
H16B H 0.0368 1.2488 0.6667 0.040 Uiso 1 1 calc R
H16C H 0.1040 1.1964 0.7895 0.040 Uiso 1 1 calc R
C17 C 0.1317(4) 1.0686(3) 0.5682(3) 0.0317(7) Uani 1 1 d .
H17A H 0.2269 1.0651 0.5260 0.048 Uiso 1 1 calc R
H17B H 0.0855 1.1534 0.5243 0.048 Uiso 1 1 calc R
H17C H 0.0838 0.9910 0.5688 0.048 Uiso 1 1 calc R
C20 C 0.2343(3) 0.5305(3) 1.1606(2) 0.0199(6) Uani 1 1 d .
C21 C 0.2702(3) 0.4807(3) 1.2790(2) 0.0208(6) Uani 1 1 d .
H21 H 0.3639 0.4787 1.2861 0.025 Uiso 1 1 calc R
C22 C 0.1730(3) 0.4339(3) 1.3867(3) 0.0244(6) Uani 1 1 d .
H22 H 0.2008 0.4013 1.4655 0.029 Uiso 1 1 calc R
C23 C 0.0349(3) 0.4352(3) 1.3783(3) 0.0261(6) Uani 1 1 d .
H23 H -0.0321 0.4037 1.4511 0.031 Uiso 1 1 calc R
C24 C -0.0031(3) 0.4830(3) 1.2630(3) 0.0256(6) Uani 1 1 d .
H24 H -0.0967 0.4830 1.2562 0.031 Uiso 1 1 calc R
C25 C 0.0947(3) 0.5313(3) 1.1562(3) 0.0239(6) Uani 1 1 d .
H25 H 0.0657 0.5658 1.0780 0.029 Uiso 1 1 calc R
C26 C 0.5963(3) 0.3034(3) 0.5620(3) 0.0289(7) Uani 1 1 d .
H26 H 0.5688 0.3491 0.6264 0.035 Uiso 1 1 calc R
N1 N 0.2874(2) 0.7105(2) 0.9397(2) 0.0198(5) Uani 1 1 d .
N2 N 0.1300(3) 1.0627(2) 0.6958(2) 0.0272(6) Uani 1 1 d .
Cl1 Cl 0.63605(8) 0.43019(7) 0.41535(6) 0.0292(2) Uani 1 1 d .
Cl2 Cl 0.45753(9) 0.20981(8) 0.56467(8) 0.0414(2) Uani 1 1 d .
Cl3 Cl 0.74049(8) 0.19516(8) 0.59704(7) 0.0348(2) Uani 1 1 d .
Fe1 Fe 0.36065(4) 0.24727(4) 1.04422(3) 0.01861(16) Uani 1 1 d .

loop_
_atom_site_aniso_label
_atom_site_aniso_U_11
_atom_site_aniso_U_22
_atom_site_aniso_U_33
_atom_site_aniso_U_23
_atom_site_aniso_U_13
_atom_site_aniso_U_12
B1 0.0211(16) 0.0150(13) 0.0193(13) -0.0044(11) -0.0027(12) 0.0001(12)
C1 0.0219(14) 0.0135(12) 0.0165(12) -0.0010(9) -0.0039(10) -0.0024(11)
C2 0.0230(15) 0.0137(12) 0.0158(12) -0.0013(9) -0.0007(10) -0.0016(11)
C3 0.0263(15) 0.0167(12) 0.0187(12) -0.0043(10) -0.0014(11) -0.0039(11)
C4 0.0290(16) 0.0215(13) 0.0180(12) -0.0046(10) -0.0053(11) -0.0073(12)
C5 0.0207(15) 0.0207(13) 0.0214(13) -0.0030(10) -0.0056(11) -0.0027(11)
C6 0.0314(17) 0.0187(13) 0.0209(13) -0.0018(10) 0.0033(12) -0.0052(12)
C7 0.0341(17) 0.0176(13) 0.0184(13) 0.0003(10) -0.0051(11) -0.0050(12)
C8 0.0262(16) 0.0184(13) 0.0232(13) -0.0002(11) -0.0036(11) -0.0009(12)
C9 0.0356(17) 0.0146(13) 0.0262(14) -0.0041(11) -0.0015(12) -0.0060(12)
C10 0.0303(16) 0.0191(13) 0.0267(14) -0.0026(11) -0.0017(12) -0.0094(12)
C11 0.0235(15) 0.0199(13) 0.0217(13) -0.0069(10) -0.0037(11) -0.0004(11)
C12 0.0225(15) 0.0186(13) 0.0296(14) -0.0089(11) -0.0041(12) 0.0025(11)
C13 0.0193(15) 0.0160(12) 0.0303(15) -0.0014(11) -0.0078(11) -0.0006(11)
C14 0.0311(17) 0.0206(13) 0.0217(13) -0.0043(11) -0.0084(11) 0.0005(12)
C15 0.0261(16) 0.0201(13) 0.0232(13) -0.0070(11) -0.0016(11) -0.0013(12)
C16 0.0268(16) 0.0212(14) 0.0307(15) -0.0065(12) -0.0085(12) 0.0037(12)
C17 0.048(2) 0.0185(13) 0.0303(15) -0.0031(11) -0.0226(14) 0.0050(13)
C20 0.0231(15) 0.0130(11) 0.0228(13) -0.0058(10) -0.0019(11) -0.0010(11)
C21 0.0196(14) 0.0185(12) 0.0234(13) -0.0054(10) -0.0039(11) -0.0019(11)
C22 0.0313(17) 0.0200(13) 0.0204(13) -0.0038(10) -0.0048(12) -0.0039(12)
C23 0.0250(16) 0.0234(14) 0.0253(14) -0.0059(11) 0.0041(12) -0.0046(12)
C24 0.0199(15) 0.0258(14) 0.0285(14) -0.0075(12) -0.0003(11) -0.0025(12)
C25 0.0243(16) 0.0225(13) 0.0231(13) -0.0050(11) -0.0046(11) -0.0001(12)
C26 0.0302(17) 0.0280(15) 0.0262(14) -0.0066(12) -0.0019(12) -0.0045(13)
N1 0.0193(12) 0.0177(11) 0.0209(11) -0.0047(9) -0.0036(9) -0.0003(9)
N2 0.0340(15) 0.0165(11) 0.0276(12) -0.0019(9) -0.0102(11) 0.0049(10)
Cl1 0.0342(4) 0.0266(3) 0.0229(3) -0.0049(3) -0.0017(3) -0.0008(3)
Cl2 0.0349(5) 0.0371(4) 0.0476(5) -0.0027(3) -0.0118(3) -0.0111(4)
Cl3 0.0316(4) 0.0326(4) 0.0339(4) -0.0027(3) -0.0072(3) 0.0007(3)
Fe1 0.0220(3) 0.0141(2) 0.0183(2) -0.00322(16) -0.00274(17) -0.00333(18)

loop_
_atom_type_symbol
_atom_type_description
_atom_type_scat_dispersion_real
_atom_type_scat_dispersion_imag
_atom_type_scat_source
C C 0.0181 0.0091 'International Tables Vol C Tables 4.2.6.8 and 6.1.1.4'
H H 0.0000 0.0000 'International Tables Vol C Tables 4.2.6.8 and 6.1.1.4'
B B 0.0090 0.0039 'International Tables Vol C Tables 4.2.6.8 and 6.1.1.4'
N N 0.0311 0.0180 'International Tables Vol C Tables 4.2.6.8 and 6.1.1.4'
Cl Cl 0.3639 0.7018 'International Tables Vol C Tables 4.2.6.8 and 6.1.1.4'
Fe Fe -1.1336 3.1974 'International Tables Vol C Tables 4.2.6.8 and 6.1.1.4'

loop_
_geom_angle_atom_site_label_1
_geom_angle_atom_site_label_2
_geom_angle_atom_site_label_3
_geom_angle
_geom_angle_site_symmetry_1
_geom_angle_site_symmetry_3
C2 B1 C1 109.6(2) 2_667 .
C2 B1 C20 112.5(2) 2_667 .
C1 B1 C20 111.9(2) . .
C2 B1 N1 109.4(2) 2_667 .
C1 B1 N1 107.2(2) . .
C20 B1 N1 106.0(2) . .
C2 C1 C5 107.6(2) . .
C2 C1 B1 125.4(2) . .
C5 C1 B1 126.9(3) . .
C2 C1 Fe1 70.28(14) . .
C5 C1 Fe1 67.32(15) . .
B1 C1 Fe1 130.23(18) . .
C1 C2 C3 107.3(2) . .
C1 C2 B1 124.9(2) . 2_667
C3 C2 B1 127.6(2) . 2_667
C1 C2 Fe1 69.73(14) . .
C3 C2 Fe1 67.75(14) . .
B1 C2 Fe1 131.79(18) 2_667 .
C4 C3 C2 109.4(2) . .
C4 C3 Fe1 69.00(15) . .
C2 C3 Fe1 71.61(15) . .
C3 C4 C5 107.0(2) . .
C3 C4 Fe1 70.21(15) . .
C5 C4 Fe1 69.33(15) . .
C4 C5 C1 108.7(3) . .
C4 C5 Fe1 69.30(16) . .
C1 C5 Fe1 71.80(16) . .
C7 C6 C10 108.4(3) . .
C7 C6 Fe1 69.95(16) . .
C10 C6 Fe1 68.85(15) . .
C6 C7 C8 108.4(3) . .
C6 C7 Fe1 70.01(16) . .
C8 C7 Fe1 69.67(16) . .
C7 C8 C9 108.1(3) . .
C7 C8 Fe1 70.01(17) . .
C9 C8 Fe1 68.74(16) . .
C8 C9 C10 107.8(3) . .
C8 C9 Fe1 70.47(16) . .
C10 C9 Fe1 69.69(15) . .
C6 C10 C9 107.3(3) . .
C6 C10 Fe1 70.31(15) . .
C9 C10 Fe1 69.04(15) . .
N1 C11 C12 123.7(3) . .
C11 C12 C13 120.4(3) . .
N2 C13 C12 123.8(3) . .
N2 C13 C14 120.6(3) . .
C12 C13 C14 115.6(3) . .
C15 C14 C13 119.9(3) . .
N1 C15 C14 123.9(3) . .
C25 C20 C21 116.2(2) . .
C25 C20 B1 122.0(2) . .
C21 C20 B1 121.6(3) . .
C22 C21 C20 122.3(3) . .
C23 C22 C21 119.8(3) . .
C24 C23 C22 119.1(3) . .
C23 C24 C25 120.5(3) . .
C24 C25 C20 122.1(3) . .
Cl3 C26 Cl2 110.63(17) . .
Cl3 C26 Cl1 110.56(17) . .
Cl2 C26 Cl1 110.15(17) . .
C15 N1 C11 116.5(2) . .
C15 N1 B1 122.3(2) . .
C11 N1 B1 121.2(2) . .
C13 N2 C17 119.9(2) . .
C13 N2 C16 121.1(2) . .
C17 N2 C16 118.2(2) . .
C4 Fe1 C5 41.37(11) . .
C4 Fe1 C9 107.98(11) . .
C5 Fe1 C9 136.57(12) . .
C4 Fe1 C10 107.61(11) . .
C5 Fe1 C10 108.63(12) . .
C9 Fe1 C10 41.27(13) . .
C4 Fe1 C3 40.79(12) . .
C5 Fe1 C3 68.52(12) . .
C9 Fe1 C3 110.12(11) . .
C10 Fe1 C3 136.94(11) . .
C4 Fe1 C8 138.00(11) . .
C5 Fe1 C8 177.18(11) . .
C9 Fe1 C8 40.79(12) . .
C10 Fe1 C8 68.68(12) . .
C3 Fe1 C8 112.73(12) . .
C4 Fe1 C7 175.88(10) . .
C5 Fe1 C7 140.02(12) . .
C9 Fe1 C7 68.46(11) . .
C10 Fe1 C7 68.39(12) . .
C3 Fe1 C7 141.75(12) . .
C8 Fe1 C7 40.33(12) . .
C4 Fe1 C6 137.29(12) . .
C5 Fe1 C6 110.85(12) . .
C9 Fe1 C6 68.66(12) . .
C10 Fe1 C6 40.84(11) . .
C3 Fe1 C6 177.64(11) . .
C8 Fe1 C6 67.78(12) . .
C7 Fe1 C6 40.05(13) . .
C4 Fe1 C1 69.07(10) . .
C5 Fe1 C1 40.88(10) . .
C9 Fe1 C1 177.03(11) . .
C10 Fe1 C1 138.65(12) . .
C3 Fe1 C1 67.97(10) . .
C8 Fe1 C1 141.80(11) . .
C7 Fe1 C1 114.48(10) . .
C6 Fe1 C1 113.17(11) . .
C4 Fe1 C2 68.84(10) . .
C5 Fe1 C2 68.28(11) . .
C9 Fe1 C2 139.82(12) . .
C10 Fe1 C2 176.37(11) . .
C3 Fe1 C2 40.63(10) . .
C8 Fe1 C2 114.37(11) . .
C7 Fe1 C2 115.17(11) . .
C6 Fe1 C2 141.52(11) . .
C1 Fe1 C2 39.99(11) . .

loop_
_geom_bond_atom_site_label_1
_geom_bond_atom_site_label_2
_geom_bond_distance
_geom_bond_site_symmetry_2
B1 C2 1.616(4) 2_667
B1 C1 1.619(4) .
B1 C20 1.628(4) .
B1 N1 1.640(4) .
C1 C2 1.432(4) .
C1 C5 1.440(4) .
C1 Fe1 2.091(2) .
C2 C3 1.440(4) .
C2 B1 1.616(4) 2_667
C2 Fe1 2.098(3) .
C3 C4 1.421(4) .
C3 Fe1 2.046(3) .
C4 C5 1.435(4) .
C4 Fe1 2.030(3) .
C5 Fe1 2.031(3) .
C6 C7 1.414(5) .
C6 C10 1.434(4) .
C6 Fe1 2.065(3) .
C7 C8 1.421(4) .
C7 Fe1 2.064(3) .
C8 C9 1.427(4) .
C8 Fe1 2.059(3) .
C9 C10 1.438(5) .
C9 Fe1 2.036(3) .
C10 Fe1 2.045(3) .
C11 N1 1.350(4) .
C11 C12 1.368(4) .
C12 C13 1.402(4) .
C13 N2 1.362(4) .
C13 C14 1.422(4) .
C14 C15 1.367(4) .
C15 N1 1.346(4) .
C16 N2 1.465(4) .
C17 N2 1.463(4) .
C20 C25 1.399(4) .
C20 C21 1.402(4) .
C21 C22 1.396(4) .
C22 C23 1.395(4) .
C23 C24 1.380(4) .
C24 C25 1.394(4) .
C26 Cl3 1.757(3) .
C26 Cl2 1.764(3) .
C26 Cl1 1.770(3) .
